data_2010064
loop_
_publ_author_name
'Magueres, P.Le.'
'Ouahab, L.'
'Hocquet, A.'
'Fournier, J.'

_publ_section_title
;
 Structures of (1) <i>N</i>-(2-pyridyl)-, (2) <i>N</i>-(3-pyridyl)- and
 (3) <i>N</i>-(4-pyridyl)-<i>N</i>'-(4-chlorophenyl)urea
;
_journal_issue 9
_journal_name_full 'Acta Crystallographica Section C'
_journal_page_first 1507
_journal_page_last 1511
_journal_paper_doi 10.1107/S0108270193013885
_journal_volume 50
_journal_year 1994
_chemical_formula_sum 'C12 H10 Cl N3 O'
_chemical_formula_weight 247.69
_symmetry_cell_setting monoclinic
_symmetry_space_group_name_Hall '-C 2yc'
_symmetry_space_group_name_H-M 'C 1 2/c 1'
_atom_type_scat_source IntTabIV
_cell_angle_alpha 90
_cell_angle_beta 116.69(4)
_cell_angle_gamma 90
_cell_formula_units_Z 8
_cell_length_a 27.099(8)
_cell_length_b 5.855(5)
_cell_length_c 16.636(8)
_cell_measurement_reflns_used 25
_cell_measurement_temperature 293
_cell_measurement_theta_max 9.5
_cell_measurement_theta_min 4
_cell_volume 2358(3)
_diffrn_measurement_device 'Enraf-Nonius CAD-4'
_diffrn_measurement_method \q-2\q
_diffrn_radiation_type MoK\a
_diffrn_radiation_wavelength 0.71073
_diffrn_reflns_av_R_equivalents 0.024
_diffrn_reflns_limit_h_max 32
_diffrn_reflns_limit_h_min 0
_diffrn_reflns_limit_k_max 6
_diffrn_reflns_limit_k_min 0
_diffrn_reflns_limit_l_max 19
_diffrn_reflns_limit_l_min -19
_diffrn_reflns_number 2106
_diffrn_reflns_theta_max 25
_diffrn_standards_decay_% <4
_diffrn_standards_interval_time 60
_diffrn_standards_number 3
_exptl_absorpt_coefficient_mu 0.307
_exptl_absorpt_correction_type none
_exptl_crystal_colour White
_exptl_crystal_density_diffrn 1.395
_exptl_crystal_description Needles
_exptl_crystal_size_max 1
_exptl_crystal_size_mid 0.2
_exptl_crystal_size_min 0.2
_refine_diff_density_max 0.268
_refine_diff_density_min -0.020
_refine_ls_extinction_coef 5.694E-8
_refine_ls_extinction_method |F~calc~|/1+gI~c~
_refine_ls_goodness_of_fit_obs 1.383
_refine_ls_hydrogen_treatment refU
_refine_ls_number_parameters 195
_refine_ls_number_reflns 843
_refine_ls_R_factor_obs 0.049
_refine_ls_shift/esd_max 0.01
_refine_ls_structure_factor_coef F
_refine_ls_weighting_details 'w = 4F~o~^2^/[\s(I)^2^ + (0.07F~o~^2^)^2^]'
_refine_ls_weighting_scheme calc
_refine_ls_wR_factor_obs 0.059
_reflns_number_observed 843
_reflns_number_total 2014
_reflns_observed_criterion I>=3\s
_cod_data_source_file pa1069.cif
_cod_data_source_block pa1069_structure_1_of_3
_cod_depositor_comments
;
The following automatic conversions were performed:

'_refine_ls_weighting_scheme' value 'w = 4F~o~^2^/[\s(I)^2^ +
(0.07F~o~^2^)^2^]' was changed to 'calc'. New tag
'_refine_ls_weighting_details' was created. The value of the new tag
was set to 'w = 4F~o~^2^/[\s(I)^2^ + (0.07F~o~^2^)^2^]'.

Automatic conversion script
Id: cif_fix_values 3143 2015-03-26 13:38:13Z robertas 
;
_cod_original_cell_volume 2359(3)
_cod_original_sg_symbol_H-M 'C 2/c'
_cod_original_formula_sum 'C12 H10 Cl1 N3 O1'
_cod_database_code 2010064

loop_
_atom_site_label
_atom_site_fract_x
_atom_site_fract_y
_atom_site_fract_z
Cl .50347(6) .1326(3) .11480(10)
O .70030(10) .6718(5) .0349(2)
N1 .71600(10) .3325(6) .1108(2)
N2 .78220(10) .4972(6) .0764(2)
N3 .81540(10) .1522(6) .1525(2)
C1 .5659(2) .1916(8) .1139(3)
C2 .5739(2) .4015(9) .0827(3)
C3 .6223(2) .4521(8) .0802(3)
C4 .6654(2) .2971(7) .1112(3)
C5 .6574(2) .0865(8) .1450(3)
C6 .6083(2) .0398(8) .1457(3)
C7 .7305(2) .5074(8) .0723(3)
C8 .8242(2) .3356(7) .1135(3)
C9 .8729(2) .3756(8) .1090(3)
C10 .9146(2) .2150(10) .1445(3)
C11 .9061(2) .0232(9) .1859(3)
C12 .8567(2) -.0021(9) .1878(3)
H1* .5490(10) .491(5) .064(2)
H2* .629(2) .578(8) .059(3)
H3* .6920(10) -.005(7) .172(2)
H4* .6030(10) -.085(6) .167(2)
H5* .745(2) .247(7) .138(2)
H6* .7910(10) .588(7) .049(2)
H7* .874(2) .493(7) .077(2)
H8* .9520(10) .244(7) .144(2)
H9* .936(2) -.075(7) .209(3)
H10* .848(2) -.119(7) .215(3)

loop_
_geom_angle_atom_site_label_1
_geom_angle_atom_site_label_2
_geom_angle_atom_site_label_3
_geom_angle
_geom_angle_publ_flag
C4 N1 C7 127.6(3) yes
C4 N1 H5 125(3) yes
C7 N1 H5 107(3) yes
C7 N2 C8 131.5(4) yes
C7 N2 H6 119.4(4) yes
C8 N2 H6 108.6(4) yes
C8 N3 C12 117.2(4) yes
Cl C1 C2 119.8(4) yes
Cl C1 C6 121.6(4) yes
C2 C1 C6 118.5(5) yes
C1 C2 C3 121.2(4) yes
C1 C2 H1 118(3) yes
C3 C2 H1 120(3) yes
C2 C3 C4 120.6(5) yes
C2 C3 H2 126(3) yes
C4 C3 H2 114(3) yes
N1 C4 C3 124.7(4) yes
N1 C4 C5 117.4(4) yes
C3 C4 C5 117.9(5) yes
C4 C5 C6 120.1(4) yes
C4 C5 H3 112(2) yes
C6 C5 H3 128(2) yes
C1 C6 C5 121.6(5) yes
C1 C6 H4 116(2) yes
C5 C6 H4 122(2) yes
O C7 N1 124.0(5) yes
O C7 N2 119.3(5) yes
N1 C7 N2 116.7(4) yes
N2 C8 N3 118.4(4) yes
N2 C8 C9 118.2(4) yes
N3 C8 C9 123.4(4) yes
C8 C9 C10 118.7(5) yes
C8 C9 H7 118.2(4) yes
C10 C9 H7 122.5(6) yes
C9 C10 C11 118.5(5) yes
C9 C10 H8 120.0(5) yes
C11 C10 H8 121.4(5) yes
C10 C11 C12 118.9(4) yes
C10 C11 H9 114.2(6) yes
C12 C11 H9 126.9(6) yes
N3 C12 C11 123.3(5) yes
N3 C12 H10 111.9(5) yes
C11 C12 H10 124.7(5) yes

loop_
_geom_bond_atom_site_label_1
_geom_bond_atom_site_label_2
_geom_bond_distance
_geom_bond_publ_flag
Cl C1 1.733(6) yes
O C7 1.235(5) yes
N1 C4 1.389(6) yes
N1 C7 1.356(7) yes
N1 H5 0.87(4) yes
N2 C7 1.375(7) yes
N2 C8 1.392(5) yes
N2 H6 0.80(4) yes
N3 C8 1.330(6) yes
N3 C12 1.351(6) yes
C1 C2 1.389(7) yes
C1 C6 1.358(6) yes
C2 C3 1.362(8) yes
C2 H1 0.80(3) yes
C3 C4 1.383(6) yes
C3 H2 0.88(5) yes
C4 C5 1.412(7) yes
C5 C6 1.364(8) yes
C5 H3 0.99(4) yes
C6 H4 0.86(4) yes
C8 C9 1.376(8) yes
C9 C10 1.383(7) yes
C9 H7 0.88(4) yes
C10 C11 1.388(8) yes
C10 H8 1.02(4) yes
C11 C12 1.361(8) yes
C11 H9 0.92(5) yes
C12 H10 0.90(5) yes
